data_7101442
loop_
_publ_author_name
'Shinobu Itoh'
'Takayuki Nagataki'
'Yoshimitsu Tachi'

_publ_section_title
;
Ni(II)(TPA) as an efficient catalyst for alkane
hydroxylation with m-CPBA
;
_journal_issue 38
_journal_name_full 'Chemical Communications'
_journal_paper_doi 10.1039/b608311k
_journal_year 2006
_chemical_formula_moiety 'C44 H41 B Co N4 O2 '
_chemical_formula_sum 'C44 H41 B Co N4 O2'
_chemical_formula_weight 727.58
_space_group_IT_number 2
_space_group_name_Hall '-P 1'
_space_group_name_H-M_alt 'P -1'
_symmetry_cell_setting triclinic
_symmetry_Int_Tables_number 2
_symmetry_space_group_name_Hall '-P 1'
_symmetry_space_group_name_H-M 'P -1'
_cell_angle_alpha 97.54(2)
_cell_angle_beta 104.24(2)
_cell_angle_gamma 90.660(18)
_cell_formula_units_Z 2
_cell_length_a 11.103(6)
_cell_length_b 13.010(7)
_cell_length_c 13.255(10)
_cell_measurement_reflns_used 12051
_cell_measurement_temperature 173.1
_cell_measurement_theta_max 27.5
_cell_measurement_theta_min 3.0
_cell_volume 1838(2)
_computing_cell_refinement PROCESS-AUTO
_computing_data_collection PROCESS-AUTO
_computing_data_reduction CrystalStructure
_computing_molecular_graphics ORTEP3
_computing_publication_material 'CrystalStructure 3.7.0'
_computing_structure_refinement CRYSTALS
_computing_structure_solution SIR92
_diffrn_detector_area_resol_mean 10.00
_diffrn_measured_fraction_theta_full 0.968
_diffrn_measured_fraction_theta_max 0.968
_diffrn_measurement_device_type 'Rigaku RAXIS-RAPID'
_diffrn_measurement_method \w
_diffrn_radiation_type 'Mo K\a'
_diffrn_radiation_wavelength 0.71075
_diffrn_reflns_av_R_equivalents 0.049
_diffrn_reflns_limit_h_max 13
_diffrn_reflns_limit_h_min -14
_diffrn_reflns_limit_k_max 16
_diffrn_reflns_limit_k_min -16
_diffrn_reflns_limit_l_max 17
_diffrn_reflns_limit_l_min -17
_diffrn_reflns_number 17939
_diffrn_reflns_theta_full 27.47
_diffrn_reflns_theta_max 27.47
_exptl_absorpt_coefficient_mu 0.511
_exptl_absorpt_correction_T_max 0.945
_exptl_absorpt_correction_T_min 0.637
_exptl_absorpt_correction_type multi-scan
_exptl_absorpt_process_details
;
Higashi, T. (1995). Program for Absorption Correction.
Rigaku Corporation, Tokyo, Japan.
;
_exptl_crystal_colour brown
_exptl_crystal_density_diffrn 1.315
_exptl_crystal_density_method 'not measured'
_exptl_crystal_description block
_exptl_crystal_F_000 762.00
_exptl_crystal_size_max 0.33
_exptl_crystal_size_mid 0.13
_exptl_crystal_size_min 0.11
_refine_diff_density_max 1.62
_refine_diff_density_min -2.93
_refine_ls_extinction_method none
_refine_ls_goodness_of_fit_ref 1.007
_refine_ls_hydrogen_treatment refall
_refine_ls_number_parameters 510
_refine_ls_number_reflns 5215
_refine_ls_R_factor_gt 0.0292
_refine_ls_shift/su_max 0.0000
_refine_ls_structure_factor_coef F
_refine_ls_weighting_details 'w = 1/[0.0013Fo^2^ + 0.1000\s(Fo^2^)]'
_refine_ls_weighting_scheme calc
_refine_ls_wR_factor_ref 0.0479
_reflns_number_gt 3949
_reflns_number_total 8149
_reflns_threshold_expression F^2^>2.0\s(F^2^)
_cod_data_source_file b608311k.txt
_cod_original_formula_sum 'C44 H41 B Co N4 O2 '
_cod_database_code 7101442

loop_
_symmetry_equiv_pos_site_id
_symmetry_equiv_pos_as_xyz
1 +X,+Y,+Z
2 -X,-Y,-Z

loop_
_atom_site_label
_atom_site_type_symbol
_atom_site_fract_x
_atom_site_fract_y
_atom_site_fract_z
_atom_site_U_iso_or_equiv
_atom_site_adp_type
_atom_site_occupancy
_atom_site_symmetry_multiplicity
_atom_site_calc_flag
_atom_site_refinement_flags
Co(1) Co 0.13120(3) 0.22109(2) 0.61343(3) 0.02032(8) Uani 1.00 1 d .
O(1) O 0.09836(14) 0.11704(12) 0.47903(12) 0.0253(4) Uani 1.00 1 d .
O(2) O -0.05253(17) 0.22523(12) 0.47713(14) 0.0310(5) Uani 1.00 1 d .
N(1) N 0.18771(18) 0.33603(13) 0.75926(16) 0.0222(5) Uani 1.00 1 d .
N(2) N 0.16630(19) 0.35942(14) 0.55978(17) 0.0234(5) Uani 1.00 1 d .
N(3) N 0.29892(18) 0.16692(13) 0.69266(16) 0.0207(5) Uani 1.00 1 d .
N(4) N 0.00517(19) 0.18493(14) 0.69953(17) 0.0240(5) Uani 1.00 1 d .
C(1) C 0.1360(2) 0.43454(18) 0.7276(2) 0.0262(6) Uani 1.00 1 d .
C(2) C 0.1552(2) 0.44812(18) 0.6216(2) 0.0229(6) Uani 1.00 1 d .
C(3) C 0.1581(2) 0.54448(19) 0.5878(2) 0.0283(6) Uani 1.00 1 d .
C(4) C 0.1742(2) 0.54991(19) 0.4888(2) 0.0313(7) Uani 1.00 1 d .
C(5) C 0.1887(2) 0.4595(2) 0.4262(2) 0.0305(7) Uani 1.00 1 d .
C(6) C 0.1836(2) 0.36599(19) 0.4641(2) 0.0272(6) Uani 1.00 1 d .
C(7) C 0.3254(2) 0.34045(18) 0.7885(2) 0.0251(6) Uani 1.00 1 d .
C(8) C 0.3701(2) 0.23156(18) 0.7740(2) 0.0224(6) Uani 1.00 1 d .
C(9) C 0.4759(2) 0.19888(19) 0.8384(2) 0.0267(6) Uani 1.00 1 d .
C(10) C 0.5099(2) 0.0973(2) 0.8190(2) 0.0291(7) Uani 1.00 1 d .
C(11) C 0.4393(2) 0.03184(19) 0.7348(2) 0.0262(6) Uani 1.00 1 d .
C(12) C 0.3342(2) 0.06928(18) 0.6732(2) 0.0229(6) Uani 1.00 1 d .
C(13) C 0.1373(2) 0.30179(19) 0.8423(2) 0.0268(6) Uani 1.00 1 d .
C(14) C 0.0192(2) 0.23545(19) 0.7970(2) 0.0253(6) Uani 1.00 1 d .
C(15) C -0.0640(2) 0.2217(2) 0.8564(2) 0.0350(7) Uani 1.00 1 d .
C(16) C -0.1627(2) 0.1505(2) 0.8164(2) 0.0436(9) Uani 1.00 1 d .
C(17) C -0.1765(2) 0.0960(2) 0.7181(2) 0.0399(8) Uani 1.00 1 d .
C(18) C -0.0929(2) 0.1156(2) 0.6610(2) 0.0310(7) Uani 1.00 1 d .
C(19) C -0.0030(2) 0.15420(19) 0.4311(2) 0.0275(6) Uani 1.00 1 d .
C(20) C -0.0586(3) 0.1124(2) 0.3185(2) 0.0481(9) Uani 1.00 1 d .
C(21) C 0.5208(2) 0.76509(16) 0.68596(19) 0.0191(5) Uani 1.00 1 d .
C(22) C 0.6101(2) 0.81483(18) 0.6477(2) 0.0218(6) Uani 1.00 1 d .
C(23) C 0.5796(2) 0.85744(19) 0.5546(2) 0.0268(6) Uani 1.00 1 d .
C(24) C 0.4582(2) 0.85347(19) 0.4953(2) 0.0281(6) Uani 1.00 1 d .
C(25) C 0.3677(2) 0.80504(18) 0.5301(2) 0.0268(6) Uani 1.00 1 d .
C(26) C 0.3991(2) 0.76132(17) 0.6230(2) 0.0224(6) Uani 1.00 1 d .
C(27) C 0.4442(2) 0.69591(17) 0.84806(19) 0.0199(5) Uani 1.00 1 d .
C(28) C 0.3547(2) 0.77098(19) 0.8526(2) 0.0256(6) Uani 1.00 1 d .
C(29) C 0.2597(2) 0.7607(2) 0.9034(2) 0.0290(7) Uani 1.00 1 d .
C(30) C 0.2509(2) 0.6741(2) 0.9520(2) 0.0296(7) Uani 1.00 1 d .
C(31) C 0.3384(2) 0.59943(19) 0.9512(2) 0.0270(6) Uani 1.00 1 d .
C(32) C 0.4318(2) 0.61051(17) 0.89955(19) 0.0211(6) Uani 1.00 1 d .
C(33) C 0.6070(2) 0.59311(18) 0.7622(2) 0.0226(6) Uani 1.00 1 d .
C(34) C 0.5393(2) 0.52886(19) 0.6718(2) 0.0286(7) Uani 1.00 1 d .
C(35) C 0.5660(2) 0.42609(19) 0.6468(2) 0.0341(7) Uani 1.00 1 d .
C(36) C 0.6635(3) 0.3828(2) 0.7115(2) 0.0406(8) Uani 1.00 1 d .
C(37) C 0.7327(2) 0.4430(2) 0.8007(2) 0.0392(8) Uani 1.00 1 d .
C(38) C 0.7044(2) 0.5460(2) 0.8255(2) 0.0302(7) Uani 1.00 1 d .
C(39) C 0.6705(2) 0.78585(18) 0.87831(19) 0.0218(6) Uani 1.00 1 d .
C(40) C 0.7959(2) 0.7874(2) 0.8728(2) 0.0290(7) Uani 1.00 1 d .
C(41) C 0.8857(2) 0.8575(2) 0.9361(2) 0.0362(8) Uani 1.00 1 d .
C(42) C 0.8555(2) 0.9308(2) 1.0114(2) 0.0398(8) Uani 1.00 1 d .
C(43) C 0.7346(2) 0.9319(2) 1.0213(2) 0.0342(7) Uani 1.00 1 d .
C(44) C 0.6447(2) 0.86115(18) 0.9556(2) 0.0265(6) Uani 1.00 1 d .
B(1) B 0.5613(2) 0.7105(2) 0.7943(2) 0.0200(6) Uani 1.00 1 d .
H(1) H 0.0495 0.4330 0.7239 0.030 Uiso 1.00 1 c R
H(2) H 0.1765 0.4909 0.7780 0.030 Uiso 1.00 1 c R
H(3) H 0.1487 0.6058 0.6322 0.034 Uiso 1.00 1 c R
H(4) H 0.1752 0.6152 0.4642 0.039 Uiso 1.00 1 c R
H(5) H 0.2023 0.4622 0.3585 0.038 Uiso 1.00 1 c R
H(6) H 0.1926 0.3037 0.4209 0.033 Uiso 1.00 1 c R
H(7) H 0.3559 0.3814 0.7450 0.028 Uiso 1.00 1 c R
H(8) H 0.3550 0.3703 0.8599 0.029 Uiso 1.00 1 c R
H(9) H 0.5248 0.2456 0.8952 0.031 Uiso 1.00 1 c R
H(10) H 0.5817 0.0733 0.8634 0.036 Uiso 1.00 1 c R
H(11) H 0.4618 -0.0377 0.7196 0.034 Uiso 1.00 1 c R
H(12) H 0.2853 0.0246 0.6146 0.028 Uiso 1.00 1 c R
H(13) H 0.1973 0.2630 0.8838 0.031 Uiso 1.00 1 c R
H(14) H 0.1193 0.3610 0.8853 0.032 Uiso 1.00 1 c R
H(15) H -0.0534 0.2612 0.9238 0.044 Uiso 1.00 1 c R
H(16) H -0.2203 0.1390 0.8566 0.055 Uiso 1.00 1 c R
H(17) H -0.2429 0.0456 0.6896 0.048 Uiso 1.00 1 c R
H(18) H -0.1035 0.0794 0.5921 0.037 Uiso 1.00 1 c R
H(19) H -0.0263 0.1522 0.2751 0.055 Uiso 1.00 1 c R
H(20) H -0.1465 0.1164 0.3030 0.055 Uiso 1.00 1 c R
H(21) H -0.0378 0.0421 0.3058 0.055 Uiso 1.00 1 c R
H(22) H 0.6943 0.8190 0.6872 0.027 Uiso 1.00 1 c R
H(23) H 0.6429 0.8901 0.5314 0.035 Uiso 1.00 1 c R
H(24) H 0.4371 0.8832 0.4318 0.034 Uiso 1.00 1 c R
H(25) H 0.2835 0.8020 0.4907 0.031 Uiso 1.00 1 c R
H(26) H 0.3356 0.7270 0.6444 0.027 Uiso 1.00 1 c R
H(27) H 0.3596 0.8312 0.8201 0.032 Uiso 1.00 1 c R
H(28) H 0.2009 0.8131 0.9045 0.036 Uiso 1.00 1 c R
H(29) H 0.1852 0.6654 0.9849 0.037 Uiso 1.00 1 c R
H(30) H 0.3354 0.5411 0.9870 0.033 Uiso 1.00 1 c R
H(31) H 0.4899 0.5575 0.8990 0.026 Uiso 1.00 1 c R
H(32) H 0.4729 0.5576 0.6256 0.035 Uiso 1.00 1 c R
H(33) H 0.5170 0.3853 0.5854 0.043 Uiso 1.00 1 c R
H(34) H 0.6825 0.3126 0.6947 0.054 Uiso 1.00 1 c R
H(35) H 0.8006 0.4142 0.8452 0.052 Uiso 1.00 1 c R
H(36) H 0.7527 0.5857 0.8879 0.038 Uiso 1.00 1 c R
H(37) H 0.8192 0.7378 0.8226 0.036 Uiso 1.00 1 c R
H(38) H 0.9685 0.8559 0.9284 0.044 Uiso 1.00 1 c R
H(39) H 0.9175 0.9791 1.0551 0.045 Uiso 1.00 1 c R
H(40) H 0.7126 0.9806 1.0729 0.040 Uiso 1.00 1 c R
H(41) H 0.5616 0.8637 0.9625 0.032 Uiso 1.00 1 c R

loop_
_atom_site_aniso_label
_atom_site_aniso_U_11
_atom_site_aniso_U_22
_atom_site_aniso_U_33
_atom_site_aniso_U_12
_atom_site_aniso_U_13
_atom_site_aniso_U_23
Co(1) 0.02328(18) 0.01692(16) 0.01967(19) 0.00259(12) 0.00456(13) -0.00005(12)
O(1) 0.0261(9) 0.0233(8) 0.0229(10) 0.0066(7) 0.0014(7) -0.0013(7)
O(2) 0.0310(9) 0.0267(9) 0.0367(11) 0.0080(7) 0.0108(8) 0.0040(8)
N(1) 0.0254(10) 0.0184(9) 0.0217(11) 0.0043(8) 0.0051(8) 0.0004(8)
N(2) 0.0262(11) 0.0199(9) 0.0245(11) 0.0035(8) 0.0072(9) 0.0023(8)
N(3) 0.0246(10) 0.0185(9) 0.0198(11) 0.0018(8) 0.0078(8) 0.0015(8)
N(4) 0.0247(10) 0.0221(10) 0.0246(11) 0.0033(8) 0.0048(9) 0.0033(8)
C(1) 0.0306(14) 0.0188(11) 0.0262(14) 0.0043(10) 0.0041(11) -0.0020(10)
C(2) 0.0181(11) 0.0210(11) 0.0277(14) 0.0020(9) 0.0031(10) 0.0019(10)
C(3) 0.0260(13) 0.0173(11) 0.0410(17) 0.0006(10) 0.0084(11) 0.0016(10)
C(4) 0.0289(14) 0.0223(12) 0.0453(18) 0.0003(10) 0.0097(12) 0.0128(11)
C(5) 0.0306(14) 0.0324(13) 0.0327(16) 0.0024(11) 0.0124(12) 0.0105(11)
C(6) 0.0301(13) 0.0238(12) 0.0290(15) 0.0053(10) 0.0106(11) 0.0021(10)
C(7) 0.0275(13) 0.0196(11) 0.0241(14) -0.0020(10) 0.0015(10) -0.0019(10)
C(8) 0.0256(12) 0.0204(11) 0.0219(13) -0.0006(9) 0.0073(10) 0.0025(9)
C(9) 0.0230(12) 0.0281(12) 0.0272(14) -0.0005(10) 0.0038(10) 0.0024(10)
C(10) 0.0240(13) 0.0321(13) 0.0338(16) 0.0066(11) 0.0085(11) 0.0115(11)
C(11) 0.0283(13) 0.0228(12) 0.0331(15) 0.0057(10) 0.0159(11) 0.0081(11)
C(12) 0.0292(13) 0.0182(11) 0.0225(13) 0.0004(9) 0.0102(10) 0.0009(9)
C(13) 0.0320(14) 0.0269(12) 0.0198(13) 0.0067(10) 0.0050(10) -0.0008(10)
C(14) 0.0278(13) 0.0258(12) 0.0243(14) 0.0100(10) 0.0076(10) 0.0074(10)
C(15) 0.0303(14) 0.0469(16) 0.0322(16) 0.0146(12) 0.0131(12) 0.0106(13)
C(16) 0.0286(15) 0.065(2) 0.045(2) 0.0072(14) 0.0152(14) 0.0239(16)
C(17) 0.0223(14) 0.0461(17) 0.052(2) -0.0032(12) 0.0030(13) 0.0214(15)
C(18) 0.0296(14) 0.0277(13) 0.0346(16) 0.0028(11) 0.0036(12) 0.0090(11)
C(19) 0.0310(14) 0.0234(12) 0.0267(14) -0.0021(11) 0.0054(11) 0.0027(10)
C(20) 0.0505(19) 0.0492(18) 0.0350(18) 0.0103(15) -0.0060(14) 0.0019(14)
C(21) 0.0247(12) 0.0137(10) 0.0198(13) 0.0018(9) 0.0079(10) 0.0006(9)
C(22) 0.0215(12) 0.0217(11) 0.0234(13) 0.0031(9) 0.0075(10) 0.0032(9)
C(23) 0.0310(13) 0.0273(12) 0.0273(14) 0.0008(10) 0.0155(11) 0.0078(10)
C(24) 0.0373(14) 0.0274(12) 0.0206(13) 0.0010(11) 0.0069(11) 0.0076(10)
C(25) 0.0283(13) 0.0250(12) 0.0237(14) 0.0008(10) 0.0014(11) 0.0006(10)
C(26) 0.0244(12) 0.0192(11) 0.0247(14) -0.0010(9) 0.0083(10) 0.0026(10)
C(27) 0.0231(12) 0.0199(11) 0.0156(12) 0.0015(9) 0.0042(9) -0.0005(9)
C(28) 0.0267(13) 0.0278(12) 0.0254(14) 0.0058(10) 0.0098(11) 0.0077(10)
C(29) 0.0266(13) 0.0339(13) 0.0290(15) 0.0106(11) 0.0115(11) 0.0035(11)
C(30) 0.0267(13) 0.0388(14) 0.0260(15) -0.0033(11) 0.0141(11) -0.0003(11)
C(31) 0.0362(14) 0.0233(12) 0.0226(14) -0.0046(11) 0.0111(11) 0.0012(10)
C(32) 0.0262(12) 0.0177(10) 0.0206(13) 0.0002(9) 0.0090(10) 0.0008(9)
C(33) 0.0290(13) 0.0208(11) 0.0244(13) 0.0044(10) 0.0163(11) 0.0076(10)
C(34) 0.0305(13) 0.0224(12) 0.0355(16) 0.0014(10) 0.0137(12) 0.0031(11)
C(35) 0.0438(16) 0.0222(12) 0.0408(17) -0.0029(11) 0.0215(14) -0.0006(11)
C(36) 0.071(2) 0.0218(12) 0.0421(18) 0.0150(13) 0.0369(17) 0.0088(12)
C(37) 0.062(2) 0.0341(14) 0.0339(17) 0.0248(14) 0.0262(15) 0.0193(13)
C(38) 0.0447(16) 0.0280(13) 0.0232(14) 0.0121(11) 0.0158(12) 0.0084(11)
C(39) 0.0261(12) 0.0211(11) 0.0197(13) 0.0028(9) 0.0053(10) 0.0085(9)
C(40) 0.0265(13) 0.0354(14) 0.0277(15) 0.0038(11) 0.0090(11) 0.0093(11)
C(41) 0.0254(14) 0.0454(16) 0.0397(18) -0.0017(12) 0.0058(12) 0.0171(14)
C(42) 0.0375(16) 0.0364(15) 0.0393(18) -0.0150(12) -0.0033(13) 0.0092(13)
C(43) 0.0436(16) 0.0240(12) 0.0319(16) -0.0024(11) 0.0059(13) 0.0003(11)
C(44) 0.0284(13) 0.0228(12) 0.0291(15) 0.0012(10) 0.0072(11) 0.0061(10)
B(1) 0.0231(13) 0.0178(12) 0.0210(14) 0.0028(10) 0.0078(11) 0.0050(10)

loop_
_atom_type_symbol
_atom_type_description
_atom_type_scat_dispersion_real
_atom_type_scat_dispersion_imag
_atom_type_scat_source
C C 0.003 0.002
;
International Tables for Crystallography
(1992, Vol. C, Tables 4.2.6.8 and 6.1.1.4)
;
H H 0.000 0.000
;
International Tables for Crystallography
(1992, Vol. C, Table 6.1.1.4)
;
N N 0.006 0.003
;
International Tables for Crystallography
(1992, Vol. C, Tables 4.2.6.8 and 6.1.1.4)
;
O O 0.011 0.006
;
International Tables for Crystallography
(1992, Vol. C, Tables 4.2.6.8 and 6.1.1.4)
;
Co Co 0.349 0.972
;
International Tables for Crystallography
(1992, Vol. C, Tables 4.2.6.8 and 6.1.1.4)
;
B B 0.001 0.001
;
International Tables for Crystallography
(1992, Vol. C, Tables 4.2.6.8 and 6.1.1.4)
;

loop_
_geom_angle_atom_site_label_1
_geom_angle_atom_site_label_2
_geom_angle_atom_site_label_3
_geom_angle
O(1) Co(1) N(1) 174.01(7)
O(1) Co(1) N(2) 102.14(7)
O(1) Co(1) N(3) 98.63(6)
O(1) Co(1) N(4) 108.06(7)
N(1) Co(1) N(2) 75.73(7)
N(1) Co(1) N(3) 77.03(7)
N(1) Co(1) N(4) 77.21(7)
N(2) Co(1) N(3) 109.00(7)
N(2) Co(1) N(4) 130.50(8)
N(3) Co(1) N(4) 104.17(8)
Co(1) O(1) C(19) 97.05(14)
Co(1) N(1) C(1) 104.71(13)
Co(1) N(1) C(7) 105.62(14)
Co(1) N(1) C(13) 109.93(13)
C(1) N(1) C(7) 112.52(18)
C(1) N(1) C(13) 112.2(2)
C(7) N(1) C(13) 111.43(19)
Co(1) N(2) C(2) 116.53(18)
Co(1) N(2) C(6) 124.58(15)
C(2) N(2) C(6) 118.4(2)
Co(1) N(3) C(8) 117.24(15)
Co(1) N(3) C(12) 123.68(14)
C(8) N(3) C(12) 118.82(19)
Co(1) N(4) C(14) 118.48(16)
Co(1) N(4) C(18) 123.66(18)
C(14) N(4) C(18) 117.8(2)
N(1) C(1) C(2) 110.0(2)
N(2) C(2) C(1) 115.3(2)
N(2) C(2) C(3) 121.9(2)
C(1) C(2) C(3) 122.8(2)
C(2) C(3) C(4) 119.1(2)
C(3) C(4) C(5) 119.2(2)
C(4) C(5) C(6) 118.8(2)
N(2) C(6) C(5) 122.6(2)
N(1) C(7) C(8) 108.94(18)
N(3) C(8) C(7) 115.29(19)
N(3) C(8) C(9) 121.5(2)
C(7) C(8) C(9) 123.24(19)
C(8) C(9) C(10) 119.2(2)
C(9) C(10) C(11) 119.5(2)
C(10) C(11) C(12) 118.5(2)
N(3) C(12) C(11) 122.5(2)
N(1) C(13) C(14) 111.41(19)
N(4) C(14) C(13) 116.3(2)
N(4) C(14) C(15) 122.3(2)
C(13) C(14) C(15) 121.2(2)
C(14) C(15) C(16) 119.1(2)
C(15) C(16) C(17) 119.3(3)
C(16) C(17) C(18) 119.0(2)
N(4) C(18) C(17) 122.4(2)
O(1) C(19) O(2) 120.6(2)
O(1) C(19) C(20) 118.6(2)
O(2) C(19) C(20) 120.8(2)
C(22) C(21) C(26) 115.1(2)
C(22) C(21) B(1) 121.17(19)
C(26) C(21) B(1) 123.7(2)
C(21) C(22) C(23) 122.4(2)
C(22) C(23) C(24) 120.8(2)
C(23) C(24) C(25) 118.5(2)
C(24) C(25) C(26) 120.4(2)
C(21) C(26) C(25) 122.7(2)
C(28) C(27) C(32) 114.9(2)
C(28) C(27) B(1) 123.0(2)
C(32) C(27) B(1) 122.0(2)
C(27) C(28) C(29) 122.7(2)
C(28) C(29) C(30) 120.0(2)
C(29) C(30) C(31) 119.1(2)
C(30) C(31) C(32) 120.1(2)
C(27) C(32) C(31) 123.2(2)
C(34) C(33) C(38) 115.0(2)
C(34) C(33) B(1) 120.5(2)
C(38) C(33) B(1) 124.1(2)
C(33) C(34) C(35) 123.0(2)
C(34) C(35) C(36) 120.0(2)
C(35) C(36) C(37) 119.0(2)
C(36) C(37) C(38) 120.5(2)
C(33) C(38) C(37) 122.5(2)
C(40) C(39) C(44) 114.3(2)
C(40) C(39) B(1) 122.9(2)
C(44) C(39) B(1) 122.5(2)
C(39) C(40) C(41) 123.3(2)
C(40) C(41) C(42) 120.2(2)
C(41) C(42) C(43) 118.9(2)
C(42) C(43) C(44) 120.0(2)
C(39) C(44) C(43) 123.2(2)
C(21) B(1) C(27) 112.64(19)
C(21) B(1) C(33) 107.8(2)
C(21) B(1) C(39) 107.64(19)
C(27) B(1) C(33) 106.79(19)
C(27) B(1) C(39) 108.8(2)
C(33) B(1) C(39) 113.31(19)
N(1) C(1) H(1) 109.2
N(1) C(1) H(2) 109.4
C(2) C(1) H(1) 109.3
C(2) C(1) H(2) 109.5
H(1) C(1) H(2) 109.5
C(2) C(3) H(3) 120.5
C(4) C(3) H(3) 120.5
C(3) C(4) H(4) 120.0
C(5) C(4) H(4) 120.7
C(4) C(5) H(5) 120.1
C(6) C(5) H(5) 121.1
N(2) C(6) H(6) 118.4
C(5) C(6) H(6) 118.9
N(1) C(7) H(7) 109.8
N(1) C(7) H(8) 109.5
C(8) C(7) H(7) 109.5
C(8) C(7) H(8) 109.5
H(7) C(7) H(8) 109.5
C(8) C(9) H(9) 120.2
C(10) C(9) H(9) 120.6
C(9) C(10) H(10) 120.2
C(11) C(10) H(10) 120.3
C(10) C(11) H(11) 120.8
C(12) C(11) H(11) 120.8
N(3) C(12) H(12) 118.6
C(11) C(12) H(12) 118.9
N(1) C(13) H(13) 109.2
N(1) C(13) H(14) 109.0
C(14) C(13) H(13) 109.2
C(14) C(13) H(14) 108.6
H(13) C(13) H(14) 109.5
C(14) C(15) H(15) 120.1
C(16) C(15) H(15) 120.8
C(15) C(16) H(16) 120.4
C(17) C(16) H(16) 120.3
C(16) C(17) H(17) 120.6
C(18) C(17) H(17) 120.4
N(4) C(18) H(18) 118.4
C(17) C(18) H(18) 119.2
C(19) C(20) H(19) 109.3
C(19) C(20) H(20) 109.8
C(19) C(20) H(21) 109.3
H(19) C(20) H(20) 109.5
H(19) C(20) H(21) 109.5
H(20) C(20) H(21) 109.5
C(21) C(22) H(22) 118.5
C(23) C(22) H(22) 119.1
C(22) C(23) H(23) 119.7
C(24) C(23) H(23) 119.5
C(23) C(24) H(24) 120.9
C(25) C(24) H(24) 120.6
C(24) C(25) H(25) 119.7
C(26) C(25) H(25) 119.9
C(21) C(26) H(26) 118.5
C(25) C(26) H(26) 118.8
C(27) C(28) H(27) 118.5
C(29) C(28) H(27) 118.8
C(28) C(29) H(28) 120.1
C(30) C(29) H(28) 119.9
C(29) C(30) H(29) 120.6
C(31) C(30) H(29) 120.2
C(30) C(31) H(30) 119.8
C(32) C(31) H(30) 120.1
C(27) C(32) H(31) 118.4
C(31) C(32) H(31) 118.4
C(33) C(34) H(32) 118.3
C(35) C(34) H(32) 118.8
C(34) C(35) H(33) 120.0
C(36) C(35) H(33) 119.9
C(35) C(36) H(34) 120.4
C(37) C(36) H(34) 120.6
C(36) C(37) H(35) 119.6
C(38) C(37) H(35) 119.9
C(33) C(38) H(36) 118.6
C(37) C(38) H(36) 118.9
C(39) C(40) H(37) 118.2
C(41) C(40) H(37) 118.5
C(40) C(41) H(38) 119.9
C(42) C(41) H(38) 119.8
C(41) C(42) H(39) 120.2
C(43) C(42) H(39) 120.8
C(42) C(43) H(40) 120.1
C(44) C(43) H(40) 119.9
C(39) C(44) H(41) 117.8
C(43) C(44) H(41) 119.0

loop_
_geom_bond_atom_site_label_1
_geom_bond_atom_site_label_2
_geom_bond_distance
Co(1) O(1) 2.0434(15)
Co(1) N(1) 2.2337(18)
Co(1) N(2) 2.086(2)
Co(1) N(3) 2.0809(18)
Co(1) N(4) 2.096(2)
O(1) C(19) 1.282(2)
O(2) C(19) 1.248(3)
N(1) C(1) 1.479(3)
N(1) C(7) 1.480(3)
N(1) C(13) 1.467(3)
N(2) C(2) 1.350(3)
N(2) C(6) 1.342(3)
N(3) C(8) 1.350(2)
N(3) C(12) 1.345(3)
N(4) C(14) 1.342(3)
N(4) C(18) 1.357(3)
C(1) C(2) 1.504(4)
C(2) C(3) 1.388(3)
C(3) C(4) 1.378(4)
C(4) C(5) 1.383(3)
C(5) C(6) 1.381(3)
C(7) C(8) 1.510(3)
C(8) C(9) 1.380(3)
C(9) C(10) 1.388(3)
C(10) C(11) 1.375(3)
C(11) C(12) 1.384(3)
C(13) C(14) 1.508(3)
C(14) C(15) 1.377(4)
C(15) C(16) 1.379(3)
C(16) C(17) 1.372(4)
C(17) C(18) 1.375(4)
C(19) C(20) 1.494(3)
C(21) C(22) 1.406(3)
C(21) C(26) 1.399(3)
C(21) B(1) 1.651(3)
C(22) C(23) 1.386(3)
C(23) C(24) 1.380(3)
C(24) C(25) 1.382(4)
C(25) C(26) 1.392(3)
C(27) C(28) 1.407(3)
C(27) C(32) 1.400(3)
C(27) B(1) 1.649(4)
C(28) C(29) 1.398(4)
C(29) C(30) 1.383(4)
C(30) C(31) 1.383(3)
C(31) C(32) 1.392(4)
C(33) C(34) 1.407(3)
C(33) C(38) 1.397(3)
C(33) B(1) 1.651(3)
C(34) C(35) 1.388(3)
C(35) C(36) 1.382(4)
C(36) C(37) 1.377(3)
C(37) C(38) 1.396(3)
C(39) C(40) 1.412(3)
C(39) C(44) 1.407(3)
C(39) B(1) 1.642(3)
C(40) C(41) 1.376(3)
C(41) C(42) 1.393(4)
C(42) C(43) 1.380(4)
C(43) C(44) 1.394(3)
C(1) H(1) 0.950
C(1) H(2) 0.950
C(3) H(3) 0.950
C(4) H(4) 0.950
C(5) H(5) 0.950
C(6) H(6) 0.950
C(7) H(7) 0.950
C(7) H(8) 0.950
C(9) H(9) 0.950
C(10) H(10) 0.950
C(11) H(11) 0.950
C(12) H(12) 0.950
C(13) H(13) 0.950
C(13) H(14) 0.950
C(15) H(15) 0.950
C(16) H(16) 0.950
C(17) H(17) 0.950
C(18) H(18) 0.950
C(20) H(19) 0.950
C(20) H(20) 0.950
C(20) H(21) 0.950
C(22) H(22) 0.950
C(23) H(23) 0.950
C(24) H(24) 0.950
C(25) H(25) 0.950
C(26) H(26) 0.950
C(28) H(27) 0.950
C(29) H(28) 0.950
C(30) H(29) 0.950
C(31) H(30) 0.950
C(32) H(31) 0.950
C(34) H(32) 0.950
C(35) H(33) 0.950
C(36) H(34) 0.950
C(37) H(35) 0.950
C(38) H(36) 0.950
C(40) H(37) 0.950
C(41) H(38) 0.950
C(42) H(39) 0.950
C(43) H(40) 0.950
C(44) H(41) 0.950

loop_
_geom_contact_atom_site_label_1
_geom_contact_atom_site_label_2
_geom_contact_distance
_geom_contact_site_symmetry_2
O(1) C(18) 3.328(2) 55602
O(2) C(3) 3.370(3) 56602
O(2) C(4) 3.260(3) 56602
O(2) C(25) 3.493(3) 56602
C(2) C(4) 3.591(3) 56602
C(3) O(2) 3.370(3) 56602
C(4) O(2) 3.260(3) 56602
C(4) C(2) 3.591(3) 56602
C(5) C(34) 3.577(4) 66602
C(5) C(35) 3.485(4) 66602
C(5) C(36) 3.551(4) 66602
C(9) C(44) 3.492(4) 66702
C(14) C(42) 3.583(4) 66702
C(15) C(41) 3.265(4) 66702
C(15) C(42) 3.375(4) 66702
C(18) O(1) 3.328(2) 55602
C(18) C(20) 3.436(4) 55602
C(20) C(18) 3.436(4) 55602
C(25) O(2) 3.493(3) 56602
C(34) C(5) 3.577(4) 66602
C(35) C(5) 3.485(4) 66602
C(36) C(5) 3.551(4) 66602
C(41) C(15) 3.265(4) 66702
C(42) C(14) 3.583(4) 66702
C(42) C(15) 3.375(4) 66702
C(44) C(9) 3.492(4) 66702
O(1) H(17) 3.557 55602
O(1) H(18) 2.612 55602
O(1) H(23) 2.912 66602
O(2) H(3) 2.864 56602
O(2) H(4) 2.632 56602
O(2) H(25) 2.728 56602
O(2) H(26) 3.267 56602
N(3) H(23) 3.189 66602
N(4) H(21) 2.974 55602
N(4) H(25) 3.579 56602
C(3) H(26) 2.963 .
C(3) H(32) 3.406 .
C(4) H(1) 3.302 56602
C(4) H(25) 3.479 .
C(4) H(26) 3.100 .
C(4) H(32) 3.360 .
C(5) H(1) 3.337 56602
C(6) H(22) 3.435 66602
C(7) H(30) 3.435 .
C(7) H(31) 3.307 .
C(9) H(16) 3.428 65501
C(9) H(41) 2.983 66702
C(10) H(16) 2.945 65501
C(10) H(24) 3.555 66602
C(10) H(40) 3.354 66702
C(10) H(41) 3.168 66702
C(11) H(24) 3.174 66602
C(11) H(27) 3.176 54501
C(11) H(40) 3.404 66702
C(12) H(20) 3.269 55602
C(12) H(23) 2.901 66602
C(12) H(24) 3.270 66602
C(13) H(36) 3.586 66702
C(14) H(35) 3.494 45501
C(14) H(39) 3.596 66702
C(15) H(29) 3.004 56702
C(15) H(34) 3.419 45501
C(15) H(35) 2.938 45501
C(15) H(38) 3.094 66702
C(15) H(39) 3.288 66702
C(16) H(10) 3.227 45501
C(16) H(29) 3.380 56702
C(16) H(34) 3.101 45501
C(16) H(35) 3.442 45501
C(16) H(38) 3.548 66702
C(16) H(39) 3.427 66702
C(17) H(21) 3.051 55602
C(17) H(24) 3.119 56602
C(17) H(25) 3.196 56602
C(17) H(34) 3.253 45501
C(18) H(21) 2.550 55602
C(18) H(25) 2.863 56602
C(19) H(18) 3.278 55602
C(19) H(25) 3.546 56602
C(20) H(12) 3.423 55602
C(20) H(18) 3.272 55602
C(20) H(27) 3.532 56602
C(20) H(28) 3.265 56602
C(21) H(11) 2.664 56501
C(22) H(6) 2.948 66602
C(22) H(11) 2.769 56501
C(22) H(17) 3.315 66501
C(23) H(6) 3.285 66602
C(23) H(11) 3.003 56501
C(23) H(12) 3.484 66602
C(23) H(17) 3.175 66501
C(23) H(24) 3.365 67602
C(23) H(33) 3.460 66602
C(24) H(11) 3.111 56501
C(24) H(12) 3.436 56501
C(24) H(17) 3.388 56602
C(24) H(23) 3.566 67602
C(24) H(24) 3.537 67602
C(24) H(33) 3.188 66602
C(24) H(34) 3.164 66602
C(25) H(4) 3.135 .
C(25) H(11) 2.982 56501
C(25) H(12) 3.158 56501
C(25) H(18) 3.448 56602
C(25) H(33) 3.187 66602
C(25) H(34) 3.082 66602
C(26) H(3) 3.456 .
C(26) H(4) 3.239 .
C(26) H(11) 2.757 56501
C(26) H(20) 3.522 56602
C(26) H(33) 3.473 66602
C(27) H(9) 3.319 66702
C(28) H(9) 3.318 66702
C(28) H(11) 3.582 56501
C(28) H(20) 3.205 56602
C(28) H(40) 3.400 67702
C(29) H(9) 3.127 66702
C(29) H(10) 3.579 66702
C(29) H(16) 3.409 56702
C(29) H(19) 3.369 56602
C(29) H(20) 3.335 56602
C(29) H(38) 3.551 45501
C(29) H(40) 3.342 67702
C(30) H(2) 3.043 .
C(30) H(9) 2.881 66702
C(30) H(15) 3.112 56702
C(30) H(16) 3.360 56702
C(30) H(35) 3.229 66702
C(31) H(2) 2.750 .
C(31) H(8) 3.092 .
C(31) H(9) 2.801 66702
C(31) H(31) 3.322 66702
C(31) H(35) 3.445 66702
C(32) H(2) 3.170 .
C(32) H(7) 3.359 .
C(32) H(8) 3.172 .
C(32) H(8) 3.449 66702
C(32) H(9) 3.022 66702
C(32) H(30) 3.438 66702
C(33) H(5) 2.994 66602
C(34) H(5) 2.996 66602
C(34) H(7) 3.185 .
C(35) H(4) 3.552 66602
C(35) H(5) 2.960 66602
C(35) H(7) 3.023 .
C(35) H(32) 3.563 66602
C(36) H(4) 3.271 66602
C(36) H(5) 2.872 66602
C(36) H(7) 3.552 .
C(36) H(25) 3.525 66602
C(37) H(5) 2.812 66602
C(37) H(29) 3.272 66702
C(37) H(30) 3.071 66702
C(38) H(5) 2.865 66602
C(38) H(30) 2.989 66702
C(39) H(13) 3.282 66702
C(40) H(13) 3.359 66702
C(40) H(15) 3.541 66702
C(41) H(13) 3.322 66702
C(41) H(15) 2.902 66702
C(41) H(19) 3.514 66602
C(41) H(39) 3.002 77702
C(42) H(13) 3.149 66702
C(42) H(15) 3.402 66702
C(42) H(16) 3.593 66501
C(42) H(28) 3.486 67702
C(42) H(38) 3.268 77702
C(42) H(39) 3.130 77702
C(43) H(10) 3.159 56501
C(43) H(13) 3.000 66702
C(43) H(28) 3.351 67702
C(44) H(9) 3.445 66702
C(44) H(10) 3.180 56501
C(44) H(13) 3.057 66702
H(1) C(4) 3.302 56602
H(1) C(5) 3.337 56602
H(1) H(4) 3.054 56602
H(1) H(5) 3.137 56602
H(1) H(35) 3.543 45501
H(2) C(30) 3.043 .
H(2) C(31) 2.750 .
H(2) C(32) 3.170 .
H(2) H(29) 3.303 .
H(2) H(30) 2.883 .
H(2) H(31) 3.501 .
H(3) O(2) 2.864 56602
H(3) C(26) 3.456 .
H(3) H(26) 2.552 .
H(4) O(2) 2.632 56602
H(4) C(25) 3.135 .
H(4) C(26) 3.239 .
H(4) C(35) 3.552 66602
H(4) C(36) 3.271 66602
H(4) H(1) 3.054 56602
H(4) H(25) 2.641 .
H(4) H(26) 2.816 .
H(4) H(34) 3.152 66602
H(5) C(33) 2.994 66602
H(5) C(34) 2.996 66602
H(5) C(35) 2.960 66602
H(5) C(36) 2.872 66602
H(5) C(37) 2.812 66602
H(5) C(38) 2.865 66602
H(5) H(1) 3.137 56602
H(5) H(32) 3.574 66602
H(5) H(33) 3.541 66602
H(5) H(34) 3.408 66602
H(5) H(35) 3.313 66602
H(5) H(36) 3.404 66602
H(5) H(37) 3.265 66602
H(6) C(22) 2.948 66602
H(6) C(23) 3.285 66602
H(6) H(22) 2.552 66602
H(6) H(23) 3.169 66602
H(6) H(37) 3.172 66602
H(7) C(32) 3.359 .
H(7) C(34) 3.185 .
H(7) C(35) 3.023 .
H(7) C(36) 3.552 .
H(7) H(31) 2.972 .
H(7) H(32) 3.369 .
H(7) H(33) 3.093 .
H(8) C(31) 3.092 .
H(8) C(32) 3.172 .
H(8) C(32) 3.449 66702
H(8) H(30) 2.652 .
H(8) H(31) 2.766 .
H(8) H(31) 3.245 66702
H(9) C(27) 3.319 66702
H(9) C(28) 3.318 66702
H(9) C(29) 3.127 66702
H(9) C(30) 2.881 66702
H(9) C(31) 2.801 66702
H(9) C(32) 3.022 66702
H(9) C(44) 3.445 66702
H(9) H(16) 3.288 65501
H(9) H(29) 3.339 66702
H(9) H(30) 3.181 66702
H(9) H(31) 3.524 66702
H(9) H(41) 2.839 66702
H(10) C(16) 3.227 65501
H(10) C(29) 3.579 66702
H(10) C(43) 3.159 54501
H(10) C(44) 3.180 54501
H(10) H(16) 2.375 65501
H(10) H(17) 3.351 65501
H(10) H(28) 3.543 66702
H(10) H(40) 3.196 54501
H(10) H(41) 3.207 54501
H(10) H(41) 3.142 66702
H(11) C(21) 2.664 54501
H(11) C(22) 2.769 54501
H(11) C(23) 3.003 54501
H(11) C(24) 3.111 54501
H(11) C(25) 2.982 54501
H(11) C(26) 2.757 54501
H(11) C(28) 3.582 54501
H(11) H(17) 3.571 65501
H(11) H(20) 3.566 55602
H(11) H(22) 3.282 54501
H(11) H(24) 3.382 66602
H(11) H(25) 3.573 54501
H(11) H(26) 3.278 54501
H(11) H(27) 2.695 54501
H(11) H(41) 3.551 54501
H(12) C(20) 3.423 55602
H(12) C(23) 3.484 66602
H(12) C(24) 3.436 54501
H(12) C(25) 3.158 54501
H(12) H(18) 3.107 55602
H(12) H(20) 2.868 55602
H(12) H(21) 3.322 55602
H(12) H(23) 2.629 66602
H(12) H(24) 3.515 66602
H(12) H(25) 3.133 54501
H(13) C(39) 3.282 66702
H(13) C(40) 3.359 66702
H(13) C(41) 3.322 66702
H(13) C(42) 3.149 66702
H(13) C(43) 3.000 66702
H(13) C(44) 3.057 66702
H(13) H(36) 3.306 66702
H(13) H(40) 3.412 66702
H(13) H(41) 3.512 66702
H(14) H(30) 3.243 .
H(14) H(35) 3.537 45501
H(14) H(36) 2.977 66702
H(15) C(30) 3.112 56702
H(15) C(40) 3.541 66702
H(15) C(41) 2.902 66702
H(15) C(42) 3.402 66702
H(15) H(28) 3.343 56702
H(15) H(29) 2.263 56702
H(15) H(35) 2.732 45501
H(15) H(38) 2.637 66702
H(15) H(39) 3.502 66702
H(16) C(9) 3.428 45501
H(16) C(10) 2.945 45501
H(16) C(29) 3.409 56702
H(16) C(30) 3.360 56702
H(16) C(42) 3.593 44501
H(16) H(9) 3.288 45501
H(16) H(10) 2.375 45501
H(16) H(28) 3.100 56702
H(16) H(29) 3.036 56702
H(16) H(34) 3.326 45501
H(16) H(38) 3.460 66702
H(17) O(1) 3.557 55602
H(17) C(22) 3.315 44501
H(17) C(23) 3.175 44501
H(17) C(24) 3.388 56602
H(17) H(10) 3.351 45501
H(17) H(11) 3.571 45501
H(17) H(21) 3.321 55602
H(17) H(22) 3.015 44501
H(17) H(23) 2.760 44501
H(17) H(24) 2.613 56602
H(17) H(25) 3.252 56602
H(17) H(34) 3.576 45501
H(18) O(1) 2.612 55602
H(18) C(19) 3.278 55602
H(18) C(20) 3.272 55602
H(18) C(25) 3.448 56602
H(18) H(12) 3.107 55602
H(18) H(21) 2.524 55602
H(18) H(23) 3.585 44501
H(18) H(25) 2.648 56602
H(19) C(29) 3.369 56602
H(19) C(41) 3.514 66602
H(19) H(28) 2.767 56602
H(19) H(37) 3.300 66602
H(19) H(38) 2.912 66602
H(19) H(39) 3.363 44401
H(20) C(12) 3.269 55602
H(20) C(26) 3.522 56602
H(20) C(28) 3.205 56602
H(20) C(29) 3.335 56602
H(20) H(11) 3.566 55602
H(20) H(12) 2.868 55602
H(20) H(25) 3.499 56602
H(20) H(26) 3.080 56602
H(20) H(27) 2.675 56602
H(20) H(28) 2.937 56602
H(20) H(40) 3.324 44401
H(21) N(4) 2.974 55602
H(21) C(17) 3.051 55602
H(21) C(18) 2.550 55602
H(21) H(12) 3.322 55602
H(21) H(17) 3.321 55602
H(21) H(18) 2.524 55602
H(21) H(39) 3.228 44401
H(21) H(40) 3.597 44401
H(22) C(6) 3.435 66602
H(22) H(6) 2.552 66602
H(22) H(11) 3.282 56501
H(22) H(17) 3.015 66501
H(23) O(1) 2.912 66602
H(23) N(3) 3.189 66602
H(23) C(12) 2.901 66602
H(23) C(24) 3.566 67602
H(23) H(6) 3.169 66602
H(23) H(12) 2.629 66602
H(23) H(17) 2.760 66501
H(23) H(18) 3.585 66501
H(23) H(24) 3.102 67602
H(24) C(10) 3.555 66602
H(24) C(11) 3.174 66602
H(24) C(12) 3.270 66602
H(24) C(17) 3.119 56602
H(24) C(23) 3.365 67602
H(24) C(24) 3.537 67602
H(24) H(11) 3.382 66602
H(24) H(12) 3.515 66602
H(24) H(17) 2.613 56602
H(24) H(23) 3.102 67602
H(24) H(24) 3.416 67602
H(24) H(33) 3.521 66602
H(24) H(34) 2.962 66602
H(25) O(2) 2.728 56602
H(25) N(4) 3.579 56602
H(25) C(4) 3.479 .
H(25) C(17) 3.196 56602
H(25) C(18) 2.863 56602
H(25) C(19) 3.546 56602
H(25) C(36) 3.525 66602
H(25) H(4) 2.641 .
H(25) H(11) 3.573 56501
H(25) H(12) 3.133 56501
H(25) H(17) 3.252 56602
H(25) H(18) 2.648 56602
H(25) H(20) 3.499 56602
H(25) H(33) 3.527 66602
H(25) H(34) 2.812 66602
H(26) O(2) 3.267 56602
H(26) C(3) 2.963 .
H(26) C(4) 3.100 .
H(26) H(3) 2.552 .
H(26) H(4) 2.816 .
H(26) H(11) 3.278 56501
H(26) H(20) 3.080 56602
H(27) C(11) 3.176 56501
H(27) C(20) 3.532 56602
H(27) H(11) 2.695 56501
H(27) H(20) 2.675 56602
H(27) H(40) 2.888 67702
H(28) C(20) 3.265 56602
H(28) C(42) 3.486 67702
H(28) C(43) 3.351 67702
H(28) H(10) 3.543 66702
H(28) H(15) 3.343 56702
H(28) H(16) 3.100 56702
H(28) H(19) 2.767 56602
H(28) H(20) 2.937 56602
H(28) H(38) 2.731 45501
H(28) H(39) 3.061 67702
H(28) H(40) 2.794 67702
H(29) C(15) 3.004 56702
H(29) C(16) 3.380 56702
H(29) C(37) 3.272 66702
H(29) H(2) 3.303 .
H(29) H(9) 3.339 66702
H(29) H(15) 2.263 56702
H(29) H(16) 3.036 56702
H(29) H(35) 2.571 66702
H(29) H(38) 3.497 45501
H(30) C(7) 3.435 .
H(30) C(32) 3.438 66702
H(30) C(37) 3.071 66702
H(30) C(38) 2.989 66702
H(30) H(2) 2.883 .
H(30) H(8) 2.652 .
H(30) H(9) 3.181 66702
H(30) H(14) 3.243 .
H(30) H(31) 2.611 66702
H(30) H(35) 2.983 66702
H(30) H(36) 2.812 66702
H(31) C(7) 3.307 .
H(31) C(31) 3.322 66702
H(31) H(2) 3.501 .
H(31) H(7) 2.972 .
H(31) H(8) 2.766 .
H(31) H(8) 3.245 66702
H(31) H(9) 3.524 66702
H(31) H(30) 2.611 66702
H(31) H(31) 3.197 66702
H(32) C(3) 3.406 .
H(32) C(4) 3.360 .
H(32) C(35) 3.563 66602
H(32) H(5) 3.574 66602
H(32) H(7) 3.369 .
H(32) H(33) 3.014 66602
H(33) C(23) 3.460 66602
H(33) C(24) 3.188 66602
H(33) C(25) 3.187 66602
H(33) C(26) 3.473 66602
H(33) H(5) 3.541 66602
H(33) H(7) 3.093 .
H(33) H(24) 3.521 66602
H(33) H(25) 3.527 66602
H(33) H(32) 3.014 66602
H(34) C(15) 3.419 65501
H(34) C(16) 3.101 65501
H(34) C(17) 3.253 65501
H(34) C(24) 3.164 66602
H(34) C(25) 3.082 66602
H(34) H(4) 3.152 66602
H(34) H(5) 3.408 66602
H(34) H(16) 3.326 65501
H(34) H(17) 3.576 65501
H(34) H(24) 2.962 66602
H(34) H(25) 2.812 66602
H(35) C(14) 3.494 65501
H(35) C(15) 2.938 65501
H(35) C(16) 3.442 65501
H(35) C(30) 3.229 66702
H(35) C(31) 3.445 66702
H(35) H(1) 3.543 65501
H(35) H(5) 3.313 66602
H(35) H(14) 3.537 65501
H(35) H(15) 2.732 65501
H(35) H(29) 2.571 66702
H(35) H(30) 2.983 66702
H(36) C(13) 3.586 66702
H(36) H(5) 3.404 66602
H(36) H(13) 3.306 66702
H(36) H(14) 2.977 66702
H(36) H(30) 2.812 66702
H(37) H(5) 3.265 66602
H(37) H(6) 3.172 66602
H(37) H(19) 3.300 66602
H(38) C(15) 3.094 66702
H(38) C(16) 3.548 66702
H(38) C(29) 3.551 65501
H(38) C(42) 3.268 77702
H(38) H(15) 2.637 66702
H(38) H(16) 3.460 66702
H(38) H(19) 2.912 66602
H(38) H(28) 2.731 65501
H(38) H(29) 3.497 65501
H(38) H(39) 2.437 77702
H(39) C(14) 3.596 66702
H(39) C(15) 3.288 66702
H(39) C(16) 3.427 66702
H(39) C(41) 3.002 77702
H(39) C(42) 3.130 77702
H(39) H(15) 3.502 66702
H(39) H(19) 3.363 66601
H(39) H(21) 3.228 66601
H(39) H(28) 3.061 67702
H(39) H(38) 2.437 77702
H(39) H(39) 2.700 77702
H(40) C(10) 3.354 66702
H(40) C(11) 3.404 66702
H(40) C(28) 3.400 67702
H(40) C(29) 3.342 67702
H(40) H(10) 3.196 56501
H(40) H(13) 3.412 66702
H(40) H(20) 3.324 66601
H(40) H(21) 3.597 66601
H(40) H(27) 2.888 67702
H(40) H(28) 2.794 67702
H(41) C(9) 2.983 66702
H(41) C(10) 3.168 66702
H(41) H(9) 2.839 66702
H(41) H(10) 3.207 56501
H(41) H(10) 3.142 66702
H(41) H(11) 3.551 56501
H(41) H(13) 3.512 66702
Co(1) O(2) 2.3757(17) .

loop_
_geom_torsion_atom_site_label_1
_geom_torsion_atom_site_label_2
_geom_torsion_atom_site_label_3
_geom_torsion_atom_site_label_4
_geom_torsion
O(1) Co(1) N(1) C(1) 105.4(6)
O(1) Co(1) N(1) C(7) -13.6(7)
O(1) Co(1) N(1) C(13) -133.9(6)
N(1) Co(1) O(1) C(19) -135.1(6)
O(1) Co(1) N(2) C(2) 160.87(15)
O(1) Co(1) N(2) C(6) -10.6(2)
N(2) Co(1) O(1) C(19) -66.57(17)
O(1) Co(1) N(3) C(8) 162.41(19)
O(1) Co(1) N(3) C(12) -23.6(2)
N(3) Co(1) O(1) C(19) -178.26(16)
O(1) Co(1) N(4) C(14) 172.13(17)
O(1) Co(1) N(4) C(18) -10.2(2)
N(4) Co(1) O(1) C(19) 73.69(17)
N(1) Co(1) N(2) C(2) -24.88(15)
N(1) Co(1) N(2) C(6) 163.6(2)
N(2) Co(1) N(1) C(1) 35.58(16)
N(2) Co(1) N(1) C(7) -83.41(15)
N(2) Co(1) N(1) C(13) 156.26(16)
N(1) Co(1) N(3) C(8) -13.39(19)
N(1) Co(1) N(3) C(12) 160.6(2)
N(3) Co(1) N(1) C(1) 149.36(17)
N(3) Co(1) N(1) C(7) 30.38(15)
N(3) Co(1) N(1) C(13) -89.95(15)
N(1) Co(1) N(4) C(14) -4.93(17)
N(1) Co(1) N(4) C(18) 172.7(2)
N(4) Co(1) N(1) C(1) -102.58(16)
N(4) Co(1) N(1) C(7) 138.44(16)
N(4) Co(1) N(1) C(13) 18.10(14)
N(2) Co(1) N(3) C(8) 56.3(2)
N(2) Co(1) N(3) C(12) -129.7(2)
N(3) Co(1) N(2) C(2) -95.46(17)
N(3) Co(1) N(2) C(6) 93.07(19)
N(2) Co(1) N(4) C(14) -63.2(2)
N(2) Co(1) N(4) C(18) 114.49(19)
N(4) Co(1) N(2) C(2) 33.9(2)
N(4) Co(1) N(2) C(6) -137.53(18)
N(3) Co(1) N(4) C(14) 67.93(18)
N(3) Co(1) N(4) C(18) -114.41(19)
N(4) Co(1) N(3) C(8) -86.4(2)
N(4) Co(1) N(3) C(12) 87.6(2)
Co(1) O(1) C(19) O(2) -6.8(2)
Co(1) O(1) C(19) C(20) 171.7(2)
Co(1) N(1) C(1) C(2) -42.0(2)
Co(1) N(1) C(7) C(8) -42.1(2)
Co(1) N(1) C(13) C(14) -27.7(2)
C(1) N(1) C(7) C(8) -155.8(2)
C(7) N(1) C(1) C(2) 72.2(2)
C(1) N(1) C(13) C(14) 88.4(2)
C(13) N(1) C(1) C(2) -161.20(18)
C(7) N(1) C(13) C(14) -144.41(19)
C(13) N(1) C(7) C(8) 77.3(2)
Co(1) N(2) C(2) C(1) 7.9(2)
Co(1) N(2) C(2) C(3) -170.39(17)
Co(1) N(2) C(6) C(5) 170.39(18)
C(2) N(2) C(6) C(5) -0.9(3)
C(6) N(2) C(2) C(1) 179.98(16)
C(6) N(2) C(2) C(3) 1.6(3)
Co(1) N(3) C(8) C(7) -7.2(3)
Co(1) N(3) C(8) C(9) 172.8(2)
Co(1) N(3) C(12) C(11) -172.5(2)
C(8) N(3) C(12) C(11) 1.4(4)
C(12) N(3) C(8) C(7) 178.5(2)
C(12) N(3) C(8) C(9) -1.5(4)
Co(1) N(4) C(14) C(13) -9.5(2)
Co(1) N(4) C(14) C(15) 175.6(2)
Co(1) N(4) C(18) C(17) -177.8(2)
C(14) N(4) C(18) C(17) -0.1(3)
C(18) N(4) C(14) C(13) 172.7(2)
C(18) N(4) C(14) C(15) -2.2(3)
N(1) C(1) C(2) N(2) 25.1(2)
N(1) C(1) C(2) C(3) -156.5(2)
N(2) C(2) C(3) C(4) -0.7(3)
C(1) C(2) C(3) C(4) -178.9(2)
C(2) C(3) C(4) C(5) -0.9(3)
C(3) C(4) C(5) C(6) 1.6(3)
C(4) C(5) C(6) N(2) -0.7(3)
N(1) C(7) C(8) N(3) 34.7(3)
N(1) C(7) C(8) C(9) -145.3(2)
N(3) C(8) C(9) C(10) 0.1(3)
C(7) C(8) C(9) C(10) -179.9(2)
C(8) C(9) C(10) C(11) 1.4(4)
C(9) C(10) C(11) C(12) -1.4(4)
C(10) C(11) C(12) N(3) 0.0(3)
N(1) C(13) C(14) N(4) 25.5(3)
N(1) C(13) C(14) C(15) -159.5(2)
N(4) C(14) C(15) C(16) 2.6(4)
C(13) C(14) C(15) C(16) -172.1(2)
C(14) C(15) C(16) C(17) -0.7(4)
C(15) C(16) C(17) C(18) -1.5(4)
C(16) C(17) C(18) N(4) 2.0(4)
C(22) C(21) C(26) C(25) -1.1(3)
C(26) C(21) C(22) C(23) 0.3(3)
C(22) C(21) B(1) C(27) 158.9(2)
C(22) C(21) B(1) C(33) -83.6(2)
C(22) C(21) B(1) C(39) 39.0(2)
B(1) C(21) C(22) C(23) 177.2(2)
C(26) C(21) B(1) C(27) -24.5(2)
C(26) C(21) B(1) C(33) 93.0(2)
C(26) C(21) B(1) C(39) -144.4(2)
B(1) C(21) C(26) C(25) -177.9(2)
C(21) C(22) C(23) C(24) 0.6(3)
C(22) C(23) C(24) C(25) -0.7(3)
C(23) C(24) C(25) C(26) -0.1(2)
C(24) C(25) C(26) C(21) 1.0(3)
C(28) C(27) C(32) C(31) 0.2(3)
C(32) C(27) C(28) C(29) -0.8(3)
C(28) C(27) B(1) C(21) -39.5(2)
C(28) C(27) B(1) C(33) -157.6(2)
C(28) C(27) B(1) C(39) 79.8(2)
B(1) C(27) C(28) C(29) -176.4(2)
C(32) C(27) B(1) C(21) 145.2(2)
C(32) C(27) B(1) C(33) 27.1(2)
C(32) C(27) B(1) C(39) -95.5(2)
B(1) C(27) C(32) C(31) 175.9(2)
C(27) C(28) C(29) C(30) 0.1(2)
C(28) C(29) C(30) C(31) 1.2(3)
C(29) C(30) C(31) C(32) -1.7(3)
C(30) C(31) C(32) C(27) 1.0(3)
C(34) C(33) C(38) C(37) 0.1(3)
C(38) C(33) C(34) C(35) 0.4(4)
C(34) C(33) B(1) C(21) -43.4(3)
C(34) C(33) B(1) C(27) 77.8(3)
C(34) C(33) B(1) C(39) -162.4(2)
B(1) C(33) C(34) C(35) -173.3(2)
C(38) C(33) B(1) C(21) 143.4(2)
C(38) C(33) B(1) C(27) -95.3(2)
C(38) C(33) B(1) C(39) 24.5(3)
B(1) C(33) C(38) C(37) 173.6(2)
C(33) C(34) C(35) C(36) -0.6(5)
C(34) C(35) C(36) C(37) 0.3(5)
C(35) C(36) C(37) C(38) 0.2(5)
C(36) C(37) C(38) C(33) -0.4(5)
C(40) C(39) C(44) C(43) 0.3(3)
C(44) C(39) C(40) C(41) -1.1(4)
C(40) C(39) B(1) C(21) -78.9(2)
C(40) C(39) B(1) C(27) 158.8(2)
C(40) C(39) B(1) C(33) 40.2(3)
B(1) C(39) C(40) C(41) 173.2(2)
C(44) C(39) B(1) C(21) 94.9(2)
C(44) C(39) B(1) C(27) -27.4(3)
C(44) C(39) B(1) C(33) -146.0(2)
B(1) C(39) C(44) C(43) -174.0(2)
C(39) C(40) C(41) C(42) 1.0(4)
C(40) C(41) C(42) C(43) 0.0(4)
C(41) C(42) C(43) C(44) -0.8(4)
C(42) C(43) C(44) C(39) 0.6(4)
